data_4324619
loop_
_publ_author_name
'Qing Chen'
'Jian-Bin Lin'
'Wei Xue'
'Ming-Hua Zeng'
'Xiao-Ming Chen'

_publ_section_title
;
 A Porous Coordination Polymer Assembled from 8-Connected {CoII3(OH)}
 Clusters and Isonicotinate: Multiple Active Metal Sites, Apical Ligand
 Substitution, H2 Adsorption, and Magnetism
;
_journal_name_full 'Inorganic Chemistry'
_journal_page_first 2321
_journal_page_last 2328
_journal_paper_doi 10.1021/ic102015g
_journal_volume 50
_journal_year 2011
_chemical_formula_sum 'C32 H39 Co3 N4 O12'
_chemical_formula_weight 848.46
_chemical_name_systematic
; 
 ? 
;
_space_group_IT_number 62
_symmetry_cell_setting orthorhombic
_symmetry_space_group_name_Hall '-P 2ac 2n'
_symmetry_space_group_name_H-M 'P n m a'
_atom_sites_solution_hydrogens geom
_atom_sites_solution_primary direct
_atom_sites_solution_secondary difmap
_audit_creation_method SHELXL-97
_cell_angle_alpha 90.00
_cell_angle_beta 90.00
_cell_angle_gamma 90.00
_cell_formula_units_Z 4
_cell_length_a 18.9705(17)
_cell_length_b 19.4783(18)
_cell_length_c 12.0751(11)
_cell_measurement_temperature 173(2)
_cell_measurement_theta_max 26
_cell_measurement_theta_min 2
_cell_volume 4461.9(7)
_computing_cell_refinement 'Bruker SMART'
_computing_data_collection 'Bruker SMART'
_computing_data_reduction 'Bruker SAINT'
_computing_molecular_graphics 'Bruker SHELXTL'
_computing_publication_material 'Bruker SHELXTL'
_computing_structure_refinement 'SHELXL-97 (Sheldrick, 1997)'
_computing_structure_solution 'SHELXS-97 (Sheldrick, 1990)'
_diffrn_ambient_temperature 173(2)
_diffrn_measured_fraction_theta_full 0.998
_diffrn_measured_fraction_theta_max 0.998
_diffrn_radiation_monochromator graphite
_diffrn_radiation_source 'fine-focus sealed tube'
_diffrn_radiation_type MoK\a
_diffrn_radiation_wavelength 0.71073
_diffrn_reflns_av_R_equivalents 0.0327
_diffrn_reflns_av_sigmaI/netI 0.0281
_diffrn_reflns_limit_h_max 22
_diffrn_reflns_limit_h_min -22
_diffrn_reflns_limit_k_max 23
_diffrn_reflns_limit_k_min -21
_diffrn_reflns_limit_l_max 14
_diffrn_reflns_limit_l_min -12
_diffrn_reflns_number 20157
_diffrn_reflns_theta_full 25.00
_diffrn_reflns_theta_max 25.00
_diffrn_reflns_theta_min 1.98
_exptl_absorpt_coefficient_mu 1.156
_exptl_absorpt_correction_T_max 0.7851
_exptl_absorpt_correction_T_min 0.6679
_exptl_absorpt_correction_type multi-scan
_exptl_absorpt_process_details SADABS
_exptl_crystal_colour red
_exptl_crystal_density_diffrn 1.263
_exptl_crystal_description block
_exptl_crystal_F_000 1744
_exptl_crystal_size_max 0.38
_exptl_crystal_size_mid 0.28
_exptl_crystal_size_min 0.22
_refine_diff_density_max 2.770
_refine_diff_density_min -1.837
_refine_diff_density_rms 0.182
_refine_ls_extinction_method none
_refine_ls_goodness_of_fit_ref 1.077
_refine_ls_hydrogen_treatment constr
_refine_ls_matrix_type full
_refine_ls_number_parameters 304
_refine_ls_number_reflns 4055
_refine_ls_number_restraints 114
_refine_ls_restrained_S_all 1.096
_refine_ls_R_factor_all 0.0905
_refine_ls_R_factor_gt 0.0886
_refine_ls_shift/su_max 0.003
_refine_ls_shift/su_mean 0.000
_refine_ls_structure_factor_coef Fsqd
_refine_ls_weighting_details 'calc w=1/[\s^2^(Fo^2^)+(0.1324P)^2^+36.4892P] where P=(Fo^2^+2Fc^2^)/3'
_refine_ls_weighting_scheme calc
_refine_ls_wR_factor_gt 0.2401
_refine_ls_wR_factor_ref 0.2417
_reflns_number_gt 3845
_reflns_number_total 4055
_reflns_threshold_expression >2sigma(I)
_cod_data_source_file ic102015g_si_001_1.cif
_cod_data_source_block 1-BuOH
_cod_database_code 4324619

loop_
_symmetry_equiv_pos_as_xyz
'x, y, z'
'-x+1/2, -y, z+1/2'
'-x, y+1/2, -z'
'x+1/2, -y+1/2, -z+1/2'
'-x, -y, -z'
'x-1/2, y, -z-1/2'
'x, -y-1/2, z'
'-x-1/2, y-1/2, z-1/2'

loop_
_atom_site_label
_atom_site_type_symbol
_atom_site_fract_x
_atom_site_fract_y
_atom_site_fract_z
_atom_site_U_iso_or_equiv
_atom_site_adp_type
_atom_site_occupancy
_atom_site_symmetry_multiplicity
_atom_site_calc_flag
_atom_site_refinement_flags
_atom_site_disorder_assembly
_atom_site_disorder_group
Co1 Co -0.31279(4) 0.33787(4) 0.14724(6) 0.0198(3) Uani 1 1 d . . .
Co2 Co -0.34452(6) 0.2500 0.40731(9) 0.0200(3) Uani 1 2 d S . .
C3 C -0.2734(3) 0.4567(3) 0.4447(5) 0.0313(14) Uani 1 1 d . . .
C2 C -0.3092(4) 0.4817(4) 0.5348(6) 0.0361(16) Uani 1 1 d . . .
H2A H -0.3512 0.4600 0.5597 0.043 Uiso 1 1 calc R . .
C1 C -0.2831(4) 0.5396(4) 0.5893(6) 0.0353(15) Uani 1 1 d . . .
H1A H -0.3094 0.5579 0.6493 0.042 Uiso 1 1 calc R . .
C5 C -0.1872(4) 0.5444(4) 0.4752(6) 0.0419(18) Uani 1 1 d . . .
H5A H -0.1437 0.5651 0.4553 0.050 Uiso 1 1 calc R . .
C4 C -0.2106(4) 0.4889(4) 0.4139(6) 0.0429(18) Uani 1 1 d . . .
H4A H -0.1845 0.4730 0.3519 0.051 Uiso 1 1 calc R . .
C6 C -0.2997(4) 0.3956(3) 0.3798(5) 0.0325(15) Uani 1 1 d . . .
C9A C -0.1026(4) 0.2500 0.1072(7) 0.0236(17) Uani 1 2 d S . .
C8 C -0.0641(6) 0.3079(7) 0.1294(15) 0.035(3) Uani 0.50 1 d P A 1
H8A H -0.0864 0.3489 0.1534 0.042 Uiso 0.50 1 calc PR A 1
C8' C -0.0682(9) 0.3057(9) 0.0641(16) 0.046(4) Uiso 0.50 1 d P A 2
H8'A H -0.0930 0.3460 0.0431 0.055 Uiso 0.50 1 calc PR A 2
C7 C 0.0088(6) 0.3048(7) 0.1156(16) 0.036(3) Uani 0.50 1 d P A 1
H7A H 0.0351 0.3456 0.1280 0.043 Uiso 0.50 1 calc PR A 1
C7' C 0.0055(9) 0.3010(9) 0.0523(16) 0.045(4) Uiso 0.50 1 d P A 2
H7'A H 0.0292 0.3378 0.0164 0.054 Uiso 0.50 1 calc PR A 2
C10 C -0.1817(5) 0.2500 0.1240(17) 0.074(3) Uani 1 2 d SU . .
C13 C -0.3443(5) 0.2500 -0.1784(7) 0.0263(18) Uani 1 2 d S . .
C12 C -0.3082(8) 0.3009(8) -0.2368(11) 0.042(4) Uani 0.50 1 d P . 1
H12A H -0.2833 0.3358 -0.1983 0.050 Uiso 0.50 1 calc PR . 1
C12' C -0.3801(7) 0.2998(7) -0.2395(10) 0.031(3) Uani 0.50 1 d P . 2
H12B H -0.4058 0.3349 -0.2028 0.037 Uiso 0.50 1 calc PR . 2
C11 C -0.3090(8) 0.2997(8) -0.3524(11) 0.036(3) Uani 0.50 1 d P . 1
H11A H -0.2850 0.3349 -0.3916 0.043 Uiso 0.50 1 calc PR . 1
C11' C -0.3779(8) 0.2975(7) -0.3535(10) 0.032(3) Uani 0.50 1 d P . 2
H11B H -0.4028 0.3317 -0.3936 0.038 Uiso 0.50 1 calc PR . 2
C14 C -0.3436(4) 0.2500 -0.0511(8) 0.0266(18) Uani 1 2 d S . .
C15 C -0.4805(7) 0.3573(11) 0.1332(18) 0.090(3) Uani 0.573(9) 1 d PDU A 1
H15C H -0.5136 0.3926 0.1610 0.109 Uiso 0.573(9) 1 calc PR A 1
H15A H -0.4844 0.3190 0.1868 0.109 Uiso 0.573(9) 1 calc PR A 1
C15' C -0.4292(14) 0.4548(7) 0.199(2) 0.083(3) Uani 0.427(9) 1 d PDU A 2
H15D H -0.4510 0.4802 0.1369 0.100 Uiso 0.427(9) 1 calc PR A 2
H15B H -0.3835 0.4771 0.2149 0.100 Uiso 0.427(9) 1 calc PR A 2
C16 C -0.5198(9) 0.3290(13) 0.0327(18) 0.114(4) Uani 0.573(9) 1 d PDU A 1
H16A H -0.5026 0.3518 -0.0353 0.137 Uiso 0.573(9) 1 calc PR A 1
H16B H -0.5106 0.2791 0.0257 0.137 Uiso 0.573(9) 1 calc PR A 1
C16' C -0.4761(15) 0.4653(11) 0.300(2) 0.099(4) Uani 0.427(9) 1 d PDU A 2
H16C H -0.5216 0.4417 0.2878 0.119 Uiso 0.427(9) 1 calc PR A 2
H16D H -0.4534 0.4434 0.3653 0.119 Uiso 0.427(9) 1 calc PR A 2
C17 C -0.5988(9) 0.3411(15) 0.045(2) 0.126(5) Uani 0.573(9) 1 d PDU A 1
H17A H -0.6199 0.3038 0.0894 0.151 Uiso 0.573(9) 1 calc PR A 1
H17B H -0.6071 0.3851 0.0840 0.151 Uiso 0.573(9) 1 calc PR A 1
C17' C -0.4904(15) 0.5401(13) 0.327(2) 0.107(5) Uani 0.427(9) 1 d PDU A 2
H17C H -0.4459 0.5664 0.3235 0.128 Uiso 0.427(9) 1 calc PR A 2
H17D H -0.5092 0.5439 0.4036 0.128 Uiso 0.427(9) 1 calc PR A 2
C18 C -0.6332(14) 0.3434(16) -0.069(2) 0.141(7) Uani 0.573(9) 1 d PDU A 1
H18A H -0.6838 0.3521 -0.0604 0.212 Uiso 0.573(9) 1 calc PR A 1
H18B H -0.6261 0.2994 -0.1064 0.212 Uiso 0.573(9) 1 calc PR A 1
H18C H -0.6119 0.3803 -0.1127 0.212 Uiso 0.573(9) 1 calc PR A 1
C18' C -0.5435(17) 0.5699(16) 0.246(3) 0.124(7) Uani 0.427(9) 1 d PDU A 2
H18D H -0.5523 0.6182 0.2636 0.186 Uiso 0.427(9) 1 calc PR A 2
H18E H -0.5878 0.5441 0.2503 0.186 Uiso 0.427(9) 1 calc PR A 2
H18F H -0.5246 0.5664 0.1702 0.186 Uiso 0.427(9) 1 calc PR A 2
N1 N -0.2228(3) 0.5703(3) 0.5610(4) 0.0301(12) Uani 1 1 d . . .
N2 N 0.0430(4) 0.2500 0.0871(6) 0.0240(15) Uani 1 2 d S . .
O1 O -0.3477(3) 0.2500 0.2320(4) 0.0186(11) Uani 1 2 d S . .
H1B H -0.3900 0.2424 0.2125 0.022 Uiso 0.50 1 d PR . .
O1W O -0.2320(4) 0.2500 0.3950(6) 0.064(3) Uani 1 2 d S . .
H1WA H -0.2198 0.2500 0.3272 0.096 Uiso 1 2 d SR . .
H1WC H -0.2156 0.2144 0.4265 0.096 Uiso 0.50 1 d PR . .
O2 O -0.3428(2) 0.3562(2) 0.4273(4) 0.0299(10) Uani 1 1 d . . .
O3 O -0.2764(3) 0.3896(3) 0.2836(4) 0.0439(13) Uani 1 1 d . . .
O4 O -0.2108(3) 0.3038(3) 0.1313(9) 0.090(3) Uani 1 1 d U . .
O5 O -0.3441(5) 0.3062(3) -0.0066(4) 0.071(2) Uani 1 1 d . . .
O6 O -0.4143(3) 0.3858(3) 0.1603(6) 0.0632(17) Uani 1 1 d DU . .
H6A H -0.4204 0.3702 0.2254 0.076 Uiso 1 1 d R A .
N3 N -0.3428(4) 0.2500 -0.4108(6) 0.0272(16) Uiso 1 2 d S . .

loop_
_atom_site_aniso_label
_atom_site_aniso_U_11
_atom_site_aniso_U_22
_atom_site_aniso_U_33
_atom_site_aniso_U_23
_atom_site_aniso_U_13
_atom_site_aniso_U_12
Co1 0.0259(5) 0.0166(5) 0.0168(5) -0.0004(3) 0.0023(3) -0.0011(3)
Co2 0.0224(6) 0.0219(6) 0.0156(6) 0.000 -0.0007(4) 0.000
C3 0.041(3) 0.028(3) 0.025(3) 0.002(3) -0.006(3) -0.012(3)
C2 0.040(4) 0.034(4) 0.034(4) -0.001(3) -0.005(3) -0.013(3)
C1 0.044(4) 0.031(3) 0.030(3) -0.005(3) 0.002(3) -0.005(3)
C5 0.051(4) 0.043(4) 0.033(4) -0.009(3) 0.007(3) -0.024(3)
C4 0.057(4) 0.041(4) 0.030(4) -0.012(3) 0.010(3) -0.020(4)
C6 0.046(4) 0.030(3) 0.022(3) 0.005(3) -0.007(3) -0.014(3)
C9A 0.023(4) 0.026(4) 0.022(4) 0.000 -0.001(3) 0.000
C8 0.017(6) 0.025(7) 0.064(11) -0.020(7) 0.002(6) 0.002(5)
C7 0.014(6) 0.025(7) 0.069(11) -0.028(7) -0.001(6) -0.006(5)
C10 0.018(4) 0.018(4) 0.186(9) 0.000 0.027(5) 0.000
C13 0.033(5) 0.029(5) 0.017(4) 0.000 0.001(3) 0.000
C12 0.056(9) 0.052(9) 0.017(6) -0.007(6) -0.006(6) -0.018(7)
C12' 0.041(7) 0.029(6) 0.022(6) 0.002(5) -0.005(5) 0.007(6)
C11 0.048(8) 0.036(7) 0.025(7) -0.007(6) 0.008(6) -0.022(6)
C11' 0.047(8) 0.028(6) 0.021(6) 0.004(5) -0.002(5) 0.014(6)
C14 0.026(4) 0.025(4) 0.029(5) 0.000 -0.004(4) 0.000
C15 0.076(6) 0.075(6) 0.120(7) 0.020(6) 0.006(6) 0.014(5)
C15' 0.066(6) 0.069(6) 0.114(7) 0.015(6) 0.017(6) 0.017(5)
C16 0.102(7) 0.098(7) 0.142(8) 0.012(7) 0.003(7) 0.011(7)
C16' 0.083(7) 0.086(8) 0.129(9) 0.009(7) 0.020(7) 0.015(7)
C17 0.121(9) 0.105(9) 0.152(10) 0.008(9) 0.005(9) 0.017(8)
C17' 0.089(9) 0.095(9) 0.136(10) 0.005(9) 0.023(8) 0.012(8)
C18 0.132(13) 0.113(13) 0.179(15) -0.007(13) -0.006(13) 0.010(12)
C18' 0.108(13) 0.118(14) 0.145(15) 0.001(13) 0.026(13) -0.004(13)
N1 0.039(3) 0.026(3) 0.025(3) -0.001(2) -0.001(2) -0.006(2)
N2 0.024(3) 0.020(3) 0.027(4) 0.000 -0.001(3) 0.000
O1 0.022(3) 0.019(3) 0.015(3) 0.000 -0.001(2) 0.000
O1W 0.027(4) 0.142(9) 0.023(4) 0.000 -0.002(3) 0.000
O2 0.043(3) 0.025(2) 0.022(2) -0.0015(18) -0.0026(19) -0.012(2)
O3 0.067(3) 0.044(3) 0.020(2) -0.006(2) 0.005(2) -0.031(3)
O4 0.031(3) 0.028(3) 0.210(8) -0.005(3) 0.031(4) 0.000(2)
O5 0.172(8) 0.027(3) 0.014(2) -0.001(2) -0.009(3) -0.024(4)
O6 0.043(3) 0.049(3) 0.097(5) 0.026(3) 0.014(3) 0.014(3)

loop_
_atom_type_symbol
_atom_type_description
_atom_type_scat_dispersion_real
_atom_type_scat_dispersion_imag
_atom_type_scat_source
C C 0.0033 0.0016 'International Tables Vol C Tables 4.2.6.8 and 6.1.1.4'
H H 0.0000 0.0000 'International Tables Vol C Tables 4.2.6.8 and 6.1.1.4'
N N 0.0061 0.0033 'International Tables Vol C Tables 4.2.6.8 and 6.1.1.4'
O O 0.0106 0.0060 'International Tables Vol C Tables 4.2.6.8 and 6.1.1.4'
Co Co 0.3494 0.9721 'International Tables Vol C Tables 4.2.6.8 and 6.1.1.4'

loop_
_geom_angle_atom_site_label_1
_geom_angle_atom_site_label_2
_geom_angle_atom_site_label_3
_geom_angle
_geom_angle_site_symmetry_1
_geom_angle_site_symmetry_3
O3 Co1 O5 167.3(2) . .
O3 Co1 O4 85.2(3) . .
O5 Co1 O4 95.2(4) . .
O3 Co1 O1 96.62(19) . .
O5 Co1 O1 96.0(2) . .
O4 Co1 O1 94.6(2) . .
O3 Co1 O6 91.7(3) . .
O5 Co1 O6 86.4(3) . .
O4 Co1 O6 173.0(2) . .
O1 Co1 O6 92.0(2) . .
O3 Co1 N1 82.87(19) . 2_464
O5 Co1 N1 84.5(2) . 2_464
O4 Co1 N1 85.9(2) . 2_464
O1 Co1 N1 179.28(19) . 2_464
O6 Co1 N1 87.5(2) . 2_464
O2 Co2 O2 166.5(2) . 7_565
O2 Co2 O1 96.69(12) . .
O2 Co2 O1 96.69(12) 7_565 .
O2 Co2 N2 90.70(13) . 6_556
O2 Co2 N2 90.70(13) 7_565 6_556
O1 Co2 N2 90.2(2) . 6_556
O2 Co2 O1W 89.56(13) . .
O2 Co2 O1W 89.56(13) 7_565 .
O1 Co2 O1W 87.6(2) . .
N2 Co2 O1W 177.8(3) 6_556 .
O2 Co2 N3 83.32(12) . 1_556
O2 Co2 N3 83.32(12) 7_565 1_556
O1 Co2 N3 179.2(2) . 1_556
N2 Co2 N3 89.0(3) 6_556 1_556
O1W Co2 N3 93.1(3) . 1_556
C2 C3 C4 118.3(6) . .
C2 C3 C6 121.8(6) . .
C4 C3 C6 119.9(6) . .
C3 C2 C1 119.0(6) . .
N1 C1 C2 123.0(6) . .
N1 C5 C4 123.2(6) . .
C5 C4 C3 118.8(7) . .
O2 C6 O3 126.7(6) . .
O2 C6 C3 117.3(6) . .
O3 C6 C3 116.1(6) . .
C8 C9A C8 110.7(13) . 7_565
C8 C9A C8' 118.1(10) . 7_565
C8 C9A C8' 33.6(8) 7_565 7_565
C8 C9A C8' 33.6(8) . .
C8 C9A C8' 118.1(10) 7_565 .
C8' C9A C8' 104.8(17) 7_565 .
C8 C9A C10 120.2(7) . .
C8 C9A C10 120.2(7) 7_565 .
C8' C9A C10 121.6(9) 7_565 .
C8' C9A C10 121.6(9) . .
C9A C8 C7 118.1(11) . .
C9A C8' C7' 117.5(15) . .
N2 C7 C8 124.4(11) . .
N2 C7' C8' 124.2(16) . .
O4 C10 O4 123.8(10) 7_565 .
O4 C10 C9A 118.1(5) 7_565 .
O4 C10 C9A 118.1(5) . .
C12' C13 C12' 88.1(12) 7_565 .
C12' C13 C12 117.7(10) 7_565 .
C12' C13 C12 58.6(9) . .
C12' C13 C12 58.6(9) 7_565 7_565
C12' C13 C12 117.7(10) . 7_565
C12 C13 C12 90.4(14) . 7_565
C12' C13 C14 122.2(7) 7_565 .
C12' C13 C14 122.2(7) . .
C12 C13 C14 120.0(7) . .
C12 C13 C14 120.0(7) 7_565 .
C11 C12 C13 119.2(12) . .
C11 C12 C12 89.1(9) . 7_565
C13 C12 C12 44.8(7) . 7_565
C11' C12' C13 119.4(11) . .
C11' C12' C12' 88.2(8) . 7_565
C13 C12' C12' 46.0(6) . 7_565
N3 C11 C12 122.4(12) . .
N3 C11 C11 44.6(7) . 7_565
C12 C11 C11 90.9(9) . 7_565
N3 C11' C12' 123.8(11) . .
N3 C11' C11' 46.1(6) . 7_565
C12' C11' C11' 91.8(8) . 7_565
O5 C14 O5 127.7(9) . 7_565
O5 C14 C13 116.1(5) . .
O5 C14 C13 116.1(5) 7_565 .
O6 C15 C16 139.5(18) . .
O6 C15' C16' 119.8(17) . .
C17 C16 C15 110.3(13) . .
C17' C16' C15' 113.9(13) . .
C18 C17 C16 109.9(13) . .
C16' C17' C18' 110.2(14) . .
C5 N1 C1 117.5(6) . .
C5 N1 Co1 121.6(4) . 2_465
C1 N1 Co1 120.8(4) . 2_465
C7' N2 C7' 100.5(18) 7_565 .
C7' N2 C7 116.4(10) 7_565 .
C7' N2 C7 34.6(9) . .
C7' N2 C7 34.6(9) 7_565 7_565
C7' N2 C7 116.4(10) . 7_565
C7 N2 C7 110.9(14) . 7_565
C7' N2 Co2 124.1(9) 7_565 6_656
C7' N2 Co2 124.1(9) . 6_656
C7 N2 Co2 119.5(6) . 6_656
C7 N2 Co2 119.5(6) 7_565 6_656
Co1 O1 Co1 109.1(2) 7_565 .
Co1 O1 Co2 118.54(15) 7_565 .
Co1 O1 Co2 118.54(15) . .
C6 O2 Co2 124.2(4) . .
C6 O3 Co1 132.4(4) . .
C10 O4 Co1 136.9(6) . .
C14 O5 Co1 131.9(6) . .
C15 O6 C15' 105.4(15) . .
C15 O6 Co1 127.6(10) . .
C15' O6 Co1 127.0(12) . .
C11 N3 C11 90.8(14) . 7_565
C11 N3 C11' 58.1(9) . .
C11 N3 C11' 117.4(9) 7_565 .
C11 N3 C11' 117.4(9) . 7_565
C11 N3 C11' 58.1(9) 7_565 7_565
C11' N3 C11' 87.8(13) . 7_565
C11 N3 Co2 121.8(7) . 1_554
C11 N3 Co2 121.8(7) 7_565 1_554
C11' N3 Co2 120.8(6) . 1_554
C11' N3 Co2 120.8(6) 7_565 1_554

loop_
_geom_bond_atom_site_label_1
_geom_bond_atom_site_label_2
_geom_bond_distance
_geom_bond_site_symmetry_2
Co1 O3 2.050(4) .
Co1 O5 2.046(5) .
Co1 O4 2.054(6) .
Co1 O1 2.101(3) .
Co1 O6 2.147(5) .
Co1 N1 2.177(5) 2_464
Co2 O2 2.082(4) .
Co2 O2 2.082(4) 7_565
Co2 O1 2.118(5) .
Co2 N2 2.135(7) 6_556
Co2 O1W 2.141(7) .
Co2 N3 2.196(8) 1_556
C3 C2 1.372(10) .
C3 C4 1.396(10) .
C3 C6 1.510(9) .
C2 C1 1.396(10) .
C1 N1 1.335(9) .
C5 N1 1.335(9) .
C5 C4 1.383(10) .
C6 O2 1.260(8) .
C6 O3 1.249(8) .
C9A C8 1.371(14) .
C9A C8 1.371(14) 7_565
C9A C8' 1.369(18) 7_565
C9A C8' 1.369(18) .
C9A C10 1.513(12) .
C8 C7 1.393(17) .
C8' C7' 1.41(2) .
C7 N2 1.296(13) .
C7' N2 1.293(18) .
C10 O4 1.189(7) 7_565
C10 O4 1.189(7) .
C13 C12' 1.395(14) 7_565
C13 C12' 1.395(14) .
C13 C12 1.396(16) .
C13 C12 1.396(16) 7_565
C13 C14 1.538(12) .
C12 C11 1.396(19) .
C12 C12 1.98(3) 7_565
C12' C11' 1.378(18) .
C12' C12' 1.94(3) 7_565
C11 N3 1.359(14) .
C11 C11 1.94(3) 7_565
C11' N3 1.333(14) .
C11' C11' 1.85(3) 7_565
C14 O5 1.219(7) .
C14 O5 1.219(7) 7_565
C15 O6 1.412(9) .
C15 C16 1.527(10) .
C15' O6 1.450(10) .
C15' C16' 1.526(10) .
C16 C17 1.523(10) .
C16' C17' 1.517(10) .
C17 C18 1.520(10) .
C17' C18' 1.526(10) .
N1 Co1 2.177(5) 2_465
N2 C7' 1.293(18) 7_565
N2 C7 1.296(13) 7_565
N2 Co2 2.135(7) 6_656
O1 Co1 2.101(3) 7_565
N3 C11 1.359(14) 7_565
N3 C11' 1.333(14) 7_565
N3 Co2 2.196(8) 1_554
